data_1506259
loop_
_publ_author_name
'Zhang, Aimin'
'Ferguson, Joseph S.'
'Yamato, Kazuhiro'
'Zheng, Chong'
'Gong, Bing'

_publ_section_title
;
 Improving foldamer synthesis through protecting group induced unfolding
 of aromatic oligoamides.
;
_journal_issue 22
_journal_name_full 'Organic letters'
_journal_page_first 5117
_journal_page_last 5120
_journal_paper_doi 10.1021/ol062103d
_journal_volume 8
_journal_year 2006
_chemical_formula_sum 'C34 H41 N2 O11'
_chemical_formula_weight 653.69
_chemical_name_systematic
; 
 ? 
;
_space_group_IT_number 2
_symmetry_cell_setting triclinic
_symmetry_space_group_name_Hall '-P 1'
_symmetry_space_group_name_H-M 'P -1'
_atom_sites_solution_hydrogens geom
_atom_sites_solution_primary direct
_atom_sites_solution_secondary difmap
_audit_creation_method SHELXL-97
_cell_angle_alpha 92.1930(10)
_cell_angle_beta 100.377(2)
_cell_angle_gamma 96.8500(10)
_cell_formula_units_Z 2
_cell_length_a 10.9275(14)
_cell_length_b 11.0354(11)
_cell_length_c 14.5086(15)
_cell_measurement_reflns_used 276
_cell_measurement_temperature 203(2)
_cell_measurement_theta_max 14
_cell_measurement_theta_min -14
_cell_volume 1705.5(3)
_computing_cell_refinement 'SMART and SAINT (Bruker, 1999)'
_computing_data_collection 'SMART (Bruker, 1999)'
_computing_data_reduction 'SAINT (Bruker, 1999)'
_computing_molecular_graphics 'SHELXTL (Sheldrick, 1997)'
_computing_publication_material 'SHELXTL (Sheldrick, 1997)'
_computing_structure_refinement 'SHELXTL (Sheldrick, 1997)'
_computing_structure_solution 'SIR97 (Altomare et al., 1999)'
_diffrn_ambient_temperature 203(2)
_diffrn_detector_area_resol_mean 0
_diffrn_measured_fraction_theta_full 0.985
_diffrn_measured_fraction_theta_max 0.985
_diffrn_measurement_device_type 'Siemens SMART CCD  PLATFORM'
_diffrn_measurement_method '\w scans'
_diffrn_radiation_monochromator graphite
_diffrn_radiation_source 'fine-focus sealed tube'
_diffrn_radiation_type MoK\a
_diffrn_radiation_wavelength 0.71073
_diffrn_reflns_av_R_equivalents 0.0237
_diffrn_reflns_av_sigmaI/netI 0.0274
_diffrn_reflns_limit_h_max 12
_diffrn_reflns_limit_h_min -12
_diffrn_reflns_limit_k_max 13
_diffrn_reflns_limit_k_min -13
_diffrn_reflns_limit_l_max 17
_diffrn_reflns_limit_l_min -17
_diffrn_reflns_number 12608
_diffrn_reflns_theta_full 25.00
_diffrn_reflns_theta_max 25.00
_diffrn_reflns_theta_min 1.43
_diffrn_standards_decay_% 0
_diffrn_standards_interval_count 0
_diffrn_standards_interval_time 0
_diffrn_standards_number 0
_exptl_absorpt_coefficient_mu 0.095
_exptl_absorpt_correction_T_max 1.000
_exptl_absorpt_correction_T_min 0.400239
_exptl_absorpt_correction_type multi-scan
_exptl_absorpt_process_details 'SADABS (Sheldrick, 2000)'
_exptl_crystal_colour colorless
_exptl_crystal_density_diffrn 1.273
_exptl_crystal_density_method 'not measured'
_exptl_crystal_description fragment
_exptl_crystal_F_000 694
_exptl_crystal_size_max 0.60
_exptl_crystal_size_mid 0.50
_exptl_crystal_size_min 0.40
_refine_diff_density_max 0.639
_refine_diff_density_min -0.525
_refine_diff_density_rms 0.044
_refine_ls_extinction_coef 0.0008(13)
_refine_ls_extinction_expression Fc^*^=kFc[1+0.001xFc^2^\l^3^/sin(2\q)]^-1/4^
_refine_ls_extinction_method SHELXL
_refine_ls_goodness_of_fit_ref 1.067
_refine_ls_hydrogen_treatment constr
_refine_ls_matrix_type full
_refine_ls_number_parameters 434
_refine_ls_number_reflns 5910
_refine_ls_number_restraints 0
_refine_ls_restrained_S_all 1.067
_refine_ls_R_factor_all 0.0631
_refine_ls_R_factor_gt 0.0591
_refine_ls_shift/su_max 0.028
_refine_ls_shift/su_mean 0.000
_refine_ls_structure_factor_coef Fsqd
_refine_ls_weighting_details 'calc w=1/[\s^2^(Fo^2^)+(0.0648P)^2^+1.2249P] where P=(Fo^2^+2Fc^2^)/3'
_refine_ls_weighting_scheme calc
_refine_ls_wR_factor_gt 0.1498
_refine_ls_wR_factor_ref 0.1525
_reflns_number_gt 5518
_reflns_number_total 5910
_reflns_threshold_expression >2sigma(I)
_cod_data_source_file ol062103dsi20060828_104111.cif
_cod_data_source_block 7
_cod_original_sg_symbol_H-M P-1
_cod_database_code 1506259

loop_
_symmetry_equiv_pos_as_xyz
'x, y, z'
'-x, -y, -z'

loop_
_atom_site_label
_atom_site_type_symbol
_atom_site_fract_x
_atom_site_fract_y
_atom_site_fract_z
_atom_site_U_iso_or_equiv
_atom_site_adp_type
_atom_site_occupancy
_atom_site_symmetry_multiplicity
_atom_site_calc_flag
_atom_site_refinement_flags
C1 C 1.03043(19) 0.20694(18) 0.11177(14) 0.0339(5) Uani 1 1 d .
N1 N 1.01656(16) 0.14571(15) 0.18859(12) 0.0336(4) Uani 1 1 d .
O1 O 1.12506(15) 0.21347(16) 0.07748(12) 0.0494(4) Uani 1 1 d .
C11 C 0.91997(19) 0.26747(19) 0.06772(14) 0.0340(5) Uani 1 1 d .
C12 C 0.9223(2) 0.39373(19) 0.08077(14) 0.0351(5) Uani 1 1 d .
C13 C 0.8264(2) 0.4527(2) 0.03385(15) 0.0388(5) Uani 1 1 d .
H13 H 0.8295 0.5378 0.0434 0.047 Uiso 1 1 calc R
C14 C 0.7256(2) 0.3864(2) -0.02732(15) 0.0393(5) Uani 1 1 d .
C15 C 0.7229(2) 0.2594(2) -0.03849(16) 0.0406(5) Uani 1 1 d .
C16 C 0.8195(2) 0.2017(2) 0.00921(15) 0.0387(5) Uani 1 1 d .
H16 H 0.8160 0.1163 0.0013 0.046 Uiso 1 1 calc R
C17 C 0.90729(19) 0.14392(18) 0.22999(14) 0.0322(4) Uani 1 1 d .
C18 C 0.8164(2) 0.04035(19) 0.21292(15) 0.0372(5) Uani 1 1 d .
C19 C 0.7119(2) 0.0353(2) 0.25494(16) 0.0397(5) Uani 1 1 d .
H19 H 0.6517 -0.0345 0.2442 0.048 Uiso 1 1 calc R
C20 C 0.69544(19) 0.13306(19) 0.31287(15) 0.0353(5) Uani 1 1 d .
C21 C 0.78357(19) 0.23906(18) 0.32780(14) 0.0332(4) Uani 1 1 d .
C22 C 0.88917(19) 0.24017(18) 0.28599(14) 0.0324(4) Uani 1 1 d .
H22 H 0.9500 0.3095 0.2967 0.039 Uiso 1 1 calc R
C23 C 1.18309(19) 0.12331(19) 0.32528(15) 0.0350(5) Uani 1 1 d .
C24 C 1.16895(19) 0.06588(19) 0.40755(15) 0.0357(5) Uani 1 1 d .
C25 C 1.2397(2) 0.1119(2) 0.49304(16) 0.0397(5) Uani 1 1 d .
H25 H 1.2292 0.0727 0.5480 0.048 Uiso 1 1 calc R
C26 C 1.3262(2) 0.2157(2) 0.49811(16) 0.0411(5) Uani 1 1 d .
C27 C 1.3414(2) 0.2750(2) 0.41826(18) 0.0466(6) Uani 1 1 d .
H27 H 1.3994 0.3459 0.4213 0.056 Uiso 1 1 calc R
C28 C 1.2690(2) 0.2275(2) 0.33347(17) 0.0435(5) Uani 1 1 d .
H28 H 1.2787 0.2680 0.2789 0.052 Uiso 1 1 calc R
O121 O 1.02289(14) 0.45052(13) 0.14140(11) 0.0415(4) Uani 1 1 d .
C122 C 1.0287(2) 0.5784(2) 0.16685(16) 0.0416(5) Uani 1 1 d .
H12A H 0.9564 0.5930 0.1952 0.050 Uiso 1 1 calc R
H12B H 1.0272 0.6258 0.1110 0.050 Uiso 1 1 calc R
C123 C 1.1491(2) 0.6166(2) 0.23624(16) 0.0406(5) Uani 1 1 d .
H123 H 1.2203 0.5984 0.2066 0.049 Uiso 1 1 calc R
C124 C 1.1611(3) 0.7536(2) 0.2576(2) 0.0612(7) Uani 1 1 d .
H12C H 1.0916 0.7728 0.2863 0.092 Uiso 1 1 calc R
H12D H 1.1599 0.7952 0.1998 0.092 Uiso 1 1 calc R
H12E H 1.2395 0.7803 0.3005 0.092 Uiso 1 1 calc R
C125 C 1.1525(2) 0.5470(2) 0.32478(17) 0.0524(6) Uani 1 1 d .
H12F H 1.0813 0.5612 0.3532 0.079 Uiso 1 1 calc R
H12G H 1.2296 0.5752 0.3686 0.079 Uiso 1 1 calc R
H12H H 1.1488 0.4603 0.3090 0.079 Uiso 1 1 calc R
O141 O 0.63073(15) 0.43825(15) -0.07502(13) 0.0523(5) Uani 1 1 d .
C142 C 0.6352(2) 0.5694(2) -0.06996(19) 0.0502(6) Uani 1 1 d .
H14A H 0.7138 0.6072 -0.0860 0.060 Uiso 1 1 calc R
H14B H 0.6318 0.5988 -0.0060 0.060 Uiso 1 1 calc R
C143 C 0.5277(4) 0.6033(3) -0.1362(4) 0.128(2) Uani 1 1 d .
C144 C 0.5264(3) 0.7410(3) -0.1291(3) 0.0942(13) Uani 1 1 d .
H14C H 0.6025 0.7816 -0.1456 0.141 Uiso 1 1 calc R
H14D H 0.5217 0.7671 -0.0654 0.141 Uiso 1 1 calc R
H14E H 0.4542 0.7620 -0.1719 0.141 Uiso 1 1 calc R
C145 C 0.4560(8) 0.5369(5) -0.1978(5) 0.244(5) Uani 1 1 d .
H14F H 0.4910 0.5363 -0.2547 0.367 Uiso 1 1 calc R
H14G H 0.3754 0.5676 -0.2103 0.367 Uiso 1 1 calc R
H14H H 0.4450 0.4544 -0.1771 0.367 Uiso 1 1 calc R
N151 N 0.6219(2) 0.1823(2) -0.10003(15) 0.0540(6) Uani 1 1 d .
O152 O 0.6103(3) 0.0738(2) -0.0897(2) 0.1188(12) Uani 1 1 d .
O153 O 0.55275(19) 0.22598(19) -0.16076(16) 0.0751(6) Uani 1 1 d .
O181 O 0.83947(16) -0.04769(15) 0.15362(13) 0.0518(4) Uani 1 1 d .
C182 C 0.7465(3) -0.1505(3) 0.1264(3) 0.0909(13) Uani 1 1 d .
H18A H 0.7381 -0.1975 0.1806 0.136 Uiso 1 1 calc R
H18B H 0.7710 -0.2014 0.0787 0.136 Uiso 1 1 calc R
H18C H 0.6668 -0.1227 0.1015 0.136 Uiso 1 1 calc R
O201 O 0.59650(14) 0.13164(14) 0.35703(12) 0.0444(4) Uani 1 1 d .
C202 C 0.5028(2) 0.0271(2) 0.3402(2) 0.0506(6) Uani 1 1 d .
H20A H 0.4658 0.0175 0.2739 0.076 Uiso 1 1 calc R
H20B H 0.4381 0.0381 0.3765 0.076 Uiso 1 1 calc R
H20C H 0.5409 -0.0454 0.3588 0.076 Uiso 1 1 calc R
C211 C 0.7665(2) 0.3475(2) 0.38466(15) 0.0383(5) Uani 1 1 d .
O212 O 0.6888(2) 0.3567(2) 0.43041(18) 0.0855(8) Uani 1 1 d .
O213 O 0.85091(19) 0.44212(16) 0.37865(18) 0.0746(7) Uani 1 1 d .
C214 C 0.8403(3) 0.5550(2) 0.4281(3) 0.0716(9) Uani 1 1 d .
H21A H 0.7960 0.6071 0.3850 0.107 Uiso 1 1 calc R
H21B H 0.9235 0.5963 0.4543 0.107 Uiso 1 1 calc R
H21C H 0.7944 0.5377 0.4784 0.107 Uiso 1 1 calc R
C231 C 1.1131(2) 0.0717(2) 0.23074(15) 0.0386(5) Uani 1 1 d .
H23A H 1.1730 0.0657 0.1885 0.046 Uiso 1 1 calc R
H23B H 1.0731 -0.0112 0.2369 0.046 Uiso 1 1 calc R
O241 O 1.08257(15) -0.03634(14) 0.39808(11) 0.0440(4) Uani 1 1 d .
C242 C 1.0937(3) -0.1164(2) 0.47343(18) 0.0509(6) Uani 1 1 d .
H24A H 1.1785 -0.1377 0.4867 0.076 Uiso 1 1 calc R
H24B H 1.0349 -0.1901 0.4558 0.076 Uiso 1 1 calc R
H24C H 1.0754 -0.0758 0.5289 0.076 Uiso 1 1 calc R
O261 O 1.39169(16) 0.25150(16) 0.58624(12) 0.0511(4) Uani 1 1 d .
C262 C 1.4973(3) 0.3432(3) 0.5939(2) 0.0742(9) Uani 1 1 d .
H26A H 1.5539 0.3179 0.5546 0.111 Uiso 1 1 calc R
H26B H 1.5407 0.3545 0.6587 0.111 Uiso 1 1 calc R
H26C H 1.4691 0.4196 0.5735 0.111 Uiso 1 1 calc R

loop_
_atom_site_aniso_label
_atom_site_aniso_U_11
_atom_site_aniso_U_22
_atom_site_aniso_U_33
_atom_site_aniso_U_23
_atom_site_aniso_U_13
_atom_site_aniso_U_12
C1 0.0366(11) 0.0318(11) 0.0326(10) 0.0040(8) 0.0048(9) 0.0038(8)
N1 0.0369(9) 0.0340(9) 0.0314(9) 0.0079(7) 0.0053(7) 0.0105(7)
O1 0.0435(9) 0.0587(11) 0.0522(10) 0.0194(8) 0.0186(8) 0.0122(8)
C11 0.0366(11) 0.0358(11) 0.0298(10) 0.0089(8) 0.0048(8) 0.0048(9)
C12 0.0368(11) 0.0368(11) 0.0304(10) 0.0046(8) 0.0029(8) 0.0045(9)
C13 0.0435(12) 0.0358(11) 0.0360(11) 0.0053(9) 0.0019(9) 0.0086(9)
C14 0.0362(11) 0.0450(13) 0.0359(11) 0.0124(9) 0.0014(9) 0.0063(9)
C15 0.0387(12) 0.0417(12) 0.0373(11) 0.0088(9) -0.0002(9) -0.0024(9)
C16 0.0432(12) 0.0334(11) 0.0377(11) 0.0095(9) 0.0031(9) 0.0012(9)
C17 0.0342(11) 0.0338(11) 0.0297(10) 0.0085(8) 0.0048(8) 0.0080(8)
C18 0.0403(12) 0.0335(11) 0.0368(11) 0.0007(9) 0.0041(9) 0.0056(9)
C19 0.0371(11) 0.0341(11) 0.0463(13) 0.0030(9) 0.0059(9) 0.0005(9)
C20 0.0324(11) 0.0374(11) 0.0367(11) 0.0100(9) 0.0049(8) 0.0072(9)
C21 0.0362(11) 0.0327(11) 0.0309(10) 0.0078(8) 0.0037(8) 0.0069(8)
C22 0.0359(11) 0.0306(10) 0.0300(10) 0.0085(8) 0.0020(8) 0.0051(8)
C23 0.0319(10) 0.0360(11) 0.0396(11) 0.0086(9) 0.0062(9) 0.0125(9)
C24 0.0336(11) 0.0341(11) 0.0408(12) 0.0080(9) 0.0077(9) 0.0076(8)
C25 0.0414(12) 0.0415(12) 0.0367(11) 0.0097(9) 0.0056(9) 0.0072(9)
C26 0.0374(12) 0.0406(12) 0.0445(13) 0.0030(10) 0.0021(9) 0.0096(9)
C27 0.0422(13) 0.0406(13) 0.0562(15) 0.0096(11) 0.0082(11) 0.0010(10)
C28 0.0425(12) 0.0435(13) 0.0469(13) 0.0160(10) 0.0112(10) 0.0069(10)
O121 0.0440(9) 0.0337(8) 0.0415(8) -0.0008(6) -0.0072(7) 0.0076(6)
C122 0.0514(13) 0.0327(11) 0.0395(12) 0.0003(9) 0.0024(10) 0.0099(10)
C123 0.0440(12) 0.0368(12) 0.0394(12) -0.0015(9) 0.0066(9) 0.0016(9)
C124 0.0761(19) 0.0429(14) 0.0608(17) -0.0094(12) 0.0086(14) 0.0022(13)
C125 0.0473(14) 0.0601(16) 0.0438(13) 0.0059(11) -0.0015(11) -0.0035(12)
O141 0.0423(9) 0.0461(10) 0.0617(11) 0.0165(8) -0.0121(8) 0.0063(7)
C142 0.0452(13) 0.0453(14) 0.0578(15) 0.0169(11) -0.0022(11) 0.0092(11)
C143 0.092(3) 0.0533(19) 0.196(5) 0.046(3) -0.088(3) -0.0028(18)
C144 0.075(2) 0.065(2) 0.131(3) 0.040(2) -0.023(2) 0.0176(17)
C145 0.311(9) 0.129(4) 0.215(7) -0.077(5) -0.207(7) 0.128(6)
N151 0.0486(12) 0.0490(13) 0.0553(13) 0.0110(10) -0.0086(10) -0.0051(10)
O152 0.123(2) 0.0522(14) 0.138(2) 0.0229(14) -0.0723(19) -0.0235(13)
O153 0.0620(12) 0.0668(13) 0.0791(14) 0.0052(11) -0.0300(11) 0.0037(10)
O181 0.0487(10) 0.0433(9) 0.0615(11) -0.0163(8) 0.0143(8) -0.0015(7)
C182 0.075(2) 0.065(2) 0.128(3) -0.053(2) 0.038(2) -0.0236(17)
O201 0.0373(8) 0.0419(9) 0.0563(10) 0.0033(7) 0.0167(7) 0.0020(7)
C202 0.0376(12) 0.0428(13) 0.0732(17) 0.0098(12) 0.0162(12) 0.0019(10)
C211 0.0384(12) 0.0377(12) 0.0396(12) 0.0043(9) 0.0076(9) 0.0071(9)
O212 0.0953(16) 0.0606(13) 0.1108(18) -0.0286(12) 0.0702(15) -0.0160(11)
O213 0.0695(13) 0.0389(10) 0.1231(19) -0.0230(11) 0.0529(13) -0.0063(9)
C214 0.0742(19) 0.0385(14) 0.107(3) -0.0191(15) 0.0398(18) -0.0002(13)
C231 0.0423(12) 0.0370(11) 0.0399(12) 0.0087(9) 0.0076(9) 0.0170(9)
O241 0.0494(9) 0.0391(9) 0.0408(9) 0.0092(7) 0.0059(7) -0.0031(7)
C242 0.0668(16) 0.0403(13) 0.0466(14) 0.0122(10) 0.0153(12) 0.0008(11)
O261 0.0476(9) 0.0520(10) 0.0473(10) 0.0005(8) -0.0033(7) 0.0004(8)
C262 0.0501(16) 0.093(2) 0.0666(19) -0.0031(17) -0.0043(14) -0.0181(15)

loop_
_atom_type_symbol
_atom_type_description
_atom_type_scat_dispersion_real
_atom_type_scat_dispersion_imag
_atom_type_scat_source
C C 0.0033 0.0016 'International Tables Vol C Tables 4.2.6.8 and 6.1.1.4'
N N 0.0061 0.0033 'International Tables Vol C Tables 4.2.6.8 and 6.1.1.4'
O O 0.0106 0.0060 'International Tables Vol C Tables 4.2.6.8 and 6.1.1.4'
H H 0.0000 0.0000 'International Tables Vol C Tables 4.2.6.8 and 6.1.1.4'

loop_
_geom_angle_atom_site_label_1
_geom_angle_atom_site_label_2
_geom_angle_atom_site_label_3
_geom_angle
O1 C1 N1 123.66(19)
O1 C1 C11 120.39(18)
N1 C1 C11 115.95(18)
C1 N1 C17 122.69(17)
C1 N1 C231 120.26(17)
C17 N1 C231 116.98(16)
C16 C11 C12 118.89(19)
C16 C11 C1 120.90(19)
C12 C11 C1 120.06(18)
O121 C12 C13 124.31(19)
O121 C12 C11 114.83(18)
C13 C12 C11 120.87(19)
C12 C13 C14 120.4(2)
O141 C14 C13 123.1(2)
O141 C14 C15 118.6(2)
C13 C14 C15 118.31(19)
C16 C15 C14 120.6(2)
C16 C15 N151 116.8(2)
C14 C15 N151 122.5(2)
C11 C16 C15 120.9(2)
C22 C17 C18 119.21(19)
C22 C17 N1 121.71(19)
C18 C17 N1 119.09(18)
O181 C18 C19 125.1(2)
O181 C18 C17 115.03(19)
C19 C18 C17 119.87(19)
C18 C19 C20 120.4(2)
O201 C20 C19 122.64(19)
O201 C20 C21 117.09(19)
C19 C20 C21 120.27(19)
C22 C21 C20 117.90(19)
C22 C21 C211 119.99(19)
C20 C21 C211 122.10(19)
C17 C22 C21 122.32(19)
C28 C23 C24 117.4(2)
C28 C23 C231 120.6(2)
C24 C23 C231 121.91(19)
O241 C24 C25 122.92(19)
O241 C24 C23 116.49(19)
C25 C24 C23 120.6(2)
C24 C25 C26 120.2(2)
O261 C26 C27 124.7(2)
O261 C26 C25 114.9(2)
C27 C26 C25 120.5(2)
C26 C27 C28 118.2(2)
C23 C28 C27 123.1(2)
C12 O121 C122 119.35(16)
O121 C122 C123 107.87(17)
C122 C123 C124 108.3(2)
C122 C123 C125 111.36(19)
C124 C123 C125 111.6(2)
C14 O141 C142 119.78(18)
O141 C142 C143 109.0(2)
C145 C143 C142 127.4(4)
C145 C143 C144 121.8(3)
C142 C143 C144 110.2(3)
O152 N151 O153 121.3(2)
O152 N151 C15 118.3(2)
O153 N151 C15 120.4(2)
C18 O181 C182 118.3(2)
C20 O201 C202 118.32(18)
O212 C211 O213 120.4(2)
O212 C211 C21 127.8(2)
O213 C211 C21 111.84(19)
C211 O213 C214 116.9(2)
N1 C231 C23 113.12(17)
C24 O241 C242 116.76(18)
C26 O261 C262 117.3(2)

loop_
_geom_bond_atom_site_label_1
_geom_bond_atom_site_label_2
_geom_bond_distance
C1 O1 1.222(3)
C1 N1 1.347(3)
C1 C11 1.503(3)
N1 C17 1.429(3)
N1 C231 1.472(3)
C11 C16 1.371(3)
C11 C12 1.396(3)
C12 O121 1.349(2)
C12 C13 1.387(3)
C13 C14 1.394(3)
C14 O141 1.340(3)
C14 C15 1.401(3)
C15 C16 1.390(3)
C15 N151 1.450(3)
C17 C22 1.367(3)
C17 C18 1.405(3)
C18 O181 1.349(3)
C18 C19 1.384(3)
C19 C20 1.390(3)
C20 O201 1.351(3)
C20 C21 1.407(3)
C21 C22 1.396(3)
C21 C211 1.476(3)
C23 C28 1.382(3)
C23 C24 1.397(3)
C23 C231 1.500(3)
C24 O241 1.367(3)
C24 C25 1.381(3)
C25 C26 1.386(3)
C26 O261 1.367(3)
C26 C27 1.378(3)
C27 C28 1.384(3)
O121 C122 1.436(3)
C122 C123 1.510(3)
C123 C124 1.517(3)
C123 C125 1.518(3)
O141 C142 1.441(3)
C142 C143 1.473(4)
C143 C145 1.229(6)
C143 C144 1.521(5)
N151 O152 1.206(3)
N151 O153 1.208(3)
O181 C182 1.422(3)
O201 C202 1.431(3)
C211 O212 1.179(3)
C211 O213 1.325(3)
O213 C214 1.441(3)
O241 C242 1.429(3)
O261 C262 1.427(3)
